data_7009017
loop_
_publ_author_name
'Franceschi, Federico'
'Hesschenbrouck, Jo\"elle'
'Solari, Euro'
'Floriani, Carlo'
'Re, Nazzareno'
'Rizzoli, Corrado'
'Chiesi-Villa, Angiola'

_publ_section_title
;
 The reactivity of dibenzotetramethyltetraaza[14]annulene-Mn(II):
 functionalisation of manganese in a macrocyclic environment
;
_journal_issue 4
_journal_name_full 'Journal of the Chemical Society, Dalton Transactions'
_journal_page_first 593
_journal_paper_doi 10.1039/a908121f
_journal_year 2000
_chemical_formula_sum 'C29.5 H29.5 Cl Mn N5.5'
_chemical_formula_weight 551.48
_space_group_IT_number 2
_symmetry_cell_setting triclinic
_symmetry_space_group_name_Hall '-P 1'
_symmetry_space_group_name_H-M 'P -1'
_atom_sites_solution_hydrogens geom
_atom_sites_solution_primary direct
_atom_sites_solution_secondary difmap
_cell_angle_alpha 92.49(2)
_cell_angle_beta 105.25(2)
_cell_angle_gamma 61.77(2)
_cell_formula_units_Z 2.00
_cell_length_a 12.828(3)
_cell_length_b 13.487(3)
_cell_length_c 9.040(2)
_cell_measurement_reflns_used 298
_cell_measurement_temperature 25
_cell_measurement_theta_max 41.3
_cell_measurement_theta_min 32.4
_cell_volume 1323.4(6)
_computing_cell_refinement 'TEXSAN Software'
_computing_data_collection 'TEXSAN Software'
_computing_data_reduction 'TEXSAN Software'
_computing_structure_refinement 'SHELXS-93 (Sheldrick, 1993)'
_computing_structure_solution 'SHELXS-76 (Sheldrick, 1976)'
_diffrn_ambient_temperature 298
_diffrn_measurement_device 'Rigaku AFC6S'
_diffrn_measurement_method omega/2theta
_diffrn_radiation_monochromator graphite
_diffrn_radiation_source fine-focussealedtube
_diffrn_radiation_type CuK\a
_diffrn_radiation_wavelength 1.54178
_diffrn_reflns_av_R_equivalents 0.0407
_diffrn_reflns_av_sigmaI/netI 0.1016
_diffrn_reflns_limit_h_max 15
_diffrn_reflns_limit_h_min -15
_diffrn_reflns_limit_k_max 16
_diffrn_reflns_limit_k_min -15
_diffrn_reflns_limit_l_max 10
_diffrn_reflns_limit_l_min -11
_diffrn_reflns_number 5213
_diffrn_reflns_theta_max 70.25
_diffrn_reflns_theta_min 3.74
_diffrn_standards_decay_% 2.7
_diffrn_standards_interval_count 150
_diffrn_standards_number 3
_exptl_absorpt_coefficient_mu 5.2445
_exptl_absorpt_correction_T_max 1.000
_exptl_absorpt_correction_T_min 0.684
_exptl_absorpt_correction_type 'North et al. 1968'
_exptl_crystal_colour red
_exptl_crystal_density_diffrn 1.3839
_exptl_crystal_density_meas ?
_exptl_crystal_density_method not_measured
_exptl_crystal_description flattened_prism
_exptl_crystal_F_000 574.0
_exptl_crystal_size_max 0.32
_exptl_crystal_size_mid 0.27
_exptl_crystal_size_min 0.10
_refine_diff_density_max 0.412
_refine_diff_density_min -0.528
_refine_diff_density_rms 0.085
_refine_ls_extinction_method none
_refine_ls_goodness_of_fit_all 1.022
_refine_ls_goodness_of_fit_obs 1.158
_refine_ls_hydrogen_treatment not_refined
_refine_ls_matrix_type full
_refine_ls_number_parameters 334
_refine_ls_number_reflns 4259
_refine_ls_number_restraints 0
_refine_ls_restrained_S_all 1.189
_refine_ls_restrained_S_obs 1.158
_refine_ls_R_factor_all 0.1547
_refine_ls_R_factor_obs 0.0635
_refine_ls_shift/esd_max 0.000
_refine_ls_shift/esd_mean 0.000
_refine_ls_structure_factor_coef Fsqd
_refine_ls_weighting_details 'w=1/[\s^2^(Fo^2^)+(0.1255P)^2^+0.0000P] where P=(Fo^2^+2Fc^2^)/3'
_refine_ls_weighting_scheme calc
_refine_ls_wR_factor_all 0.2521
_refine_ls_wR_factor_obs 0.1744
_reflns_number_observed 2583
_reflns_number_total 4973
_reflns_observed_criterion >2sigma(I)
_cod_data_source_file a908121f.txt
_cod_data_source_block COMPLEX_3
_cod_depositor_comments
;
The following automatic conversions were performed:

'_exptl_crystal_density_meas' value 'not_measured' was changed to '?'
- the value is perceived as not measured.

Automatic conversion script
Id: cif_fix_values 3008 2015-01-20 13:52:24Z robertas 

The following automatic conversions were performed:

'_refine_ls_weighting_scheme' value 'calc
w=1/[\s^2^(Fo^2^)+(0.1255P)^2^+0.0000P] where P=(Fo^2^+2Fc^2^)/3' was
changed to 'calc'. New tag '_refine_ls_weighting_details' was
created. The value of the new tag was set to
'w=1/[\s^2^(Fo^2^)+(0.1255P)^2^+0.0000P] where P=(Fo^2^+2Fc^2^)/3'.

Automatic conversion script
Id: cif_fix_values 3143 2015-03-26 13:38:13Z robertas 
;
_cod_original_sg_symbol_H-M P-1
_cod_original_formula_sum C29.5H29.5ClMnN5.5
_cod_database_code 7009017

loop_
_symmetry_equiv_pos_as_xyz
'x, y, z'
'-x, -y, -z'

loop_
_atom_site_aniso_label
_atom_site_aniso_U_11
_atom_site_aniso_U_22
_atom_site_aniso_U_33
_atom_site_aniso_U_23
_atom_site_aniso_U_13
_atom_site_aniso_U_12
MN1 0.0430(5) 0.0356(5) 0.0325(4) -0.0079(3) 0.0112(4) -0.0195(4)
CL1 0.0674(11) 0.0441(8) 0.0611(10) -0.0026(7) 0.0320(8) -0.0232(8)
N1 0.0394(27) 0.0447(26) 0.0440(26) -0.0097(22) 0.0100(21) -0.0214(23)
N2 0.0471(29) 0.0455(26) 0.0381(25) -0.0119(21) 0.0094(21) -0.0246(24)
N3 0.0405(26) 0.0446(26) 0.0381(24) -0.0101(21) 0.0143(20) -0.0243(22)
N4 0.0524(29) 0.0375(24) 0.0356(23) -0.0069(19) 0.0155(21) -0.0274(23)
N5 0.1265(77) 0.0990(62) 0.0694(47) -0.0122(43) 0.0297(48) -0.0519(60)
C1 0.0560(43) 0.0670(46) 0.0489(38) 0.0052(34) 0.0004(32) -0.0183(37)
C2 0.0461(34) 0.0482(33) 0.0540(36) -0.0055(28) 0.0149(28) -0.0285(29)
C3 0.0630(42) 0.0589(38) 0.0366(30) 0.0019(28) 0.0027(28) -0.0385(35)
C4 0.0590(38) 0.0468(33) 0.0393(31) -0.0085(26) 0.0096(27) -0.0342(31)
C5 0.0767(50) 0.0759(48) 0.0388(33) -0.0135(33) 0.0124(32) -0.0453(42)
C6 0.0559(38) 0.0390(30) 0.0403(30) -0.0097(25) 0.0162(27) -0.0257(29)
C7 0.0741(47) 0.0573(38) 0.0444(34) -0.0177(30) 0.0221(32) -0.0414(37)
C8 0.0801(52) 0.0515(38) 0.0613(42) -0.0237(33) 0.0307(38) -0.0384(38)
C9 0.0752(50) 0.0422(34) 0.0749(47) -0.0159(33) 0.0399(41) -0.0253(35)
C10 0.0529(38) 0.0415(32) 0.0566(37) -0.0075(28) 0.0220(30) -0.0198(29)
C11 0.0623(40) 0.0414(30) 0.0424(31) -0.0134(25) 0.0279(29) -0.0294(30)
C12 0.0522(40) 0.0524(38) 0.0617(41) 0.0001(32) 0.0126(32) -0.0250(33)
C13 0.0475(33) 0.0407(29) 0.0353(28) 0.0005(23) 0.0128(24) -0.0219(27)
C14 0.0544(38) 0.0532(35) 0.0381(30) -0.0054(27) 0.0044(26) -0.0346(32)
C15 0.0575(37) 0.0428(30) 0.0273(25) -0.0022(23) 0.0099(25) -0.0303(29)
C16 0.0729(46) 0.0550(37) 0.0413(33) -0.0110(29) 0.0057(31) -0.0419(36)
C17 0.0523(35) 0.0315(27) 0.0390(30) -0.0067(23) 0.0178(26) -0.0169(26)
C18 0.0703(45) 0.0404(32) 0.0454(34) -0.0093(27) 0.0201(31) -0.0240(32)
C19 0.0949(59) 0.0513(39) 0.0549(39) -0.0206(32) 0.0436(41) -0.0366(41)
C20 0.0837(56) 0.0551(41) 0.0886(57) -0.0221(40) 0.0574(48) -0.0304(41)
C21 0.0590(42) 0.0484(36) 0.0715(44) -0.0110(33) 0.0316(35) -0.0268(33)
C22 0.0523(36) 0.0322(27) 0.0455(32) -0.0064(25) 0.0215(28) -0.0182(26)
C23 0.1355(94) 0.1346(94) 0.0607(51) -0.0254(57) 0.0361(56) -0.1024(87)
C24 0.0922(75) 0.1132(88) 0.0717(62) -0.0272(62) 0.0226(53) -0.0322(69)
C25 0.173(13) 0.060(6) 0.066(6) -0.010(5) 0.004(7) -0.014(8)
C26 0.169(13) 0.107(9) 0.078(6) -0.019(6) 0.039(7) -0.099(10)
C27 0.107(9) 0.137(10) 0.075(6) -0.029(7) 0.036(6) -0.067(8)
C28 0.119(10) 0.086(7) 0.130(10) -0.022(7) 0.046(8) -0.065(7)
C29 0.111(9) 0.231(17) 0.070(7) -0.051(9) 0.023(7) -0.106(12)
C30 0.079(8) 0.136(11) 0.114(10) 0.034(8) 0.042(7) -0.004(7)

loop_
_atom_site_label
_atom_site_fract_x
_atom_site_fract_y
_atom_site_fract_z
_atom_site_U_iso_or_equiv
_atom_site_thermal_displace_type
_atom_site_calc_flag
_atom_site_calc_attached_atom
_atom_site_aniso_ratio
_atom_site_occupancy
MN1 0.33962(9) -0.10732(8) 0.0579(1) 0.0367(4) aniso . . 1.52 1.0000
CL1 0.3222(2) -0.2275(1) 0.2213(2) 0.0558(8) aniso . . 2.04 1.0000
N1 0.1721(4) 0.0194(4) -0.0058(5) 0.0427(19) aniso . . 1.46 1.0000
N2 0.3188(4) -0.1662(4) -0.1439(5) 0.0433(23) aniso . . 1.70 1.0000
N3 0.5141(4) -0.1938(4) 0.0633(5) 0.0388(23) aniso . . 1.44 1.0000
N4 0.3665(4) -0.0023(4) 0.2004(5) 0.0387(22) aniso . . 1.77 1.0000
N5 0.1756(9) -0.4070(7) -0.5126(9) 0.0987(57) aniso . . 1.95 1.0000
C1 -0.0113(7) 0.1716(7) -0.1885(8) 0.0646(35) aniso . . 2.17 1.0000
C2 0.1014(6) 0.0586(5) -0.1498(7) 0.0467(28) aniso . . 1.54 1.0000
C3 0.1345(6) -0.0033(6) -0.2727(7) 0.0510(31) aniso . . 2.15 1.0000
C4 0.2321(6) -0.1093(5) -0.2740(7) 0.0456(27) aniso . . 2.05 1.0000
C5 0.2430(7) -0.1544(7) -0.4273(7) 0.0611(36) aniso . . 2.34 1.0000
C6 0.4219(6) -0.2763(5) -0.1286(7) 0.0434(30) aniso . . 1.73 1.0000
C7 0.4187(7) -0.3674(6) -0.2033(7) 0.0535(35) aniso . . 2.21 1.0000
C8 0.5230(7) -0.4722(6) -0.1713(8) 0.0595(40) aniso . . 2.41 1.0000
C9 0.6300(7) -0.4884(6) -0.0629(9) 0.0615(37) aniso . . 2.43 1.0000
C10 0.6320(6) -0.3973(5) 0.0165(7) 0.0501(29) aniso . . 1.53 1.0000
C11 0.5304(6) -0.2916(5) -0.0158(7) 0.0441(30) aniso . . 2.21 1.0000
C12 0.7238(6) -0.2230(6) 0.0881(8) 0.0559(31) aniso . . 1.30 1.0000
C13 0.5991(5) -0.1611(5) 0.1180(6) 0.0403(25) aniso . . 1.58 1.0000
C14 0.5736(6) -0.0643(5) 0.2006(7) 0.0466(30) aniso . . 2.06 1.0000
C15 0.4680(6) 0.0093(5) 0.2398(6) 0.0401(29) aniso . . 2.23 1.0000
C16 0.4675(7) 0.1106(6) 0.3205(7) 0.0540(34) aniso . . 2.75 1.0000
C17 0.2553(6) 0.0665(4) 0.2381(6) 0.0412(25) aniso . . 1.91 1.0000
C18 0.2410(7) 0.1135(5) 0.3790(7) 0.0524(31) aniso . . 2.03 1.0000
C19 0.1277(8) 0.1702(6) 0.4055(8) 0.0619(42) aniso . . 3.11 1.0000
C20 0.0263(8) 0.1787(6) 0.2967(10) 0.0702(40) aniso . . 3.00 1.0000
C21 0.0349(6) 0.1309(5) 0.1589(8) 0.0564(32) aniso . . 1.72 1.0000
C22 0.1481(6) 0.0767(5) 0.1282(7) 0.0426(27) aniso . . 1.85 1.0000
C23 0.2837(12) -0.4576(11) -0.5480(10) 0.0928(75) aniso . . 2.91 1.0000
C24 0.3595(10) -0.5718(12) -0.5153(12) 0.1001(61) aniso . . 2.41 1.0000
C25 0.3261(15) -0.6356(9) -0.4517(12) 0.1234(81) aniso . . 4.38 1.0000
C26 0.2151(15) -0.5870(12) -0.4260(12) 0.1034(81) aniso . . 2.76 1.0000
C27 0.1464(10) -0.4759(12) -0.4548(12) 0.1012(75) aniso . . 2.13 1.0000
C28 0.0430(13) 0.5679(10) -0.0275(18) 0.1024(71) aniso . . 2.15 1.0000
C29 0.0911(11) 0.5028(16) 0.1023(14) 0.128(10) aniso . . 4.64 1.0000
C30 0.0487(13) 0.4319(13) 0.1285(16) 0.1251(75) aniso . . 3.41 1.0000
H11 -0.02610(0) 0.20800(0) -0.09600(0) 0.0800(0) iso calc C1 1.00 1.0000
H12 -0.08240(0) 0.16490(0) -0.24340(0) 0.0800(0) iso calc C1 1.00 1.0000
H13 -0.00090(0) 0.22060(0) -0.25280(0) 0.0800(0) iso calc C1 1.00 1.0000
H3 0.08360(0) 0.03050(0) -0.37110(0) 0.0800(0) iso calc C3 1.00 1.0000
H51 0.31510(0) -0.22810(0) -0.41270(0) 0.0800(0) iso calc C5 1.00 1.0000
H52 0.25170(0) -0.10470(0) -0.49160(0) 0.0800(0) iso calc C5 1.00 1.0000
H53 0.17160(0) -0.16130(0) -0.47960(0) 0.0800(0) iso calc C5 1.00 1.0000
H7 0.34470(0) -0.35830(0) -0.27420(0) 0.0800(0) iso calc C7 1.00 1.0000
H8 0.52160(0) -0.53320(0) -0.22530(0) 0.0800(0) iso calc C8 1.00 1.0000
H9 0.70090(0) -0.55990(0) -0.04290(0) 0.0800(0) iso calc C9 1.00 1.0000
H10 0.70440(0) -0.40840(0) 0.09260(0) 0.0800(0) iso calc C10 1.00 1.0000
H121 0.73040(0) -0.28740(0) 0.03010(0) 0.0800(0) iso calc C12 1.00 1.0000
H122 0.78840(0) -0.25030(0) 0.18250(0) 0.0800(0) iso calc C12 1.00 1.0000
H123 0.73580(0) -0.17390(0) 0.02720(0) 0.0800(0) iso calc C12 1.00 1.0000
H14 0.63940(0) -0.04790(0) 0.23360(0) 0.0800(0) iso calc C14 1.00 1.0000
H161 0.38960(0) 0.15670(0) 0.34300(0) 0.0800(0) iso calc C16 1.00 1.0000
H162 0.48070(0) 0.15710(0) 0.25690(0) 0.0800(0) iso calc C16 1.00 1.0000
H163 0.53200(0) 0.08640(0) 0.41680(0) 0.0800(0) iso calc C16 1.00 1.0000
H18 0.31100(0) 0.10650(0) 0.45470(0) 0.0800(0) iso calc C18 1.00 1.0000
H19 0.12100(0) 0.20130(0) 0.49980(0) 0.0800(0) iso calc C19 1.00 1.0000
H20 -0.05320(0) 0.21850(0) 0.31480(0) 0.0800(0) iso calc C20 1.00 1.0000
H21 -0.03530(0) 0.13490(0) 0.08550(0) 0.0800(0) iso calc C21 1.00 1.0000
H23 0.31030(0) -0.41480(0) -0.59750(0) 0.0800(0) iso calc C23 1.00 1.0000
H24 0.43980(0) -0.60650(0) -0.53490(0) 0.0800(0) iso calc C24 1.00 1.0000
H25 0.38250(0) -0.71410(0) -0.42250(0) 0.0800(0) iso calc C25 1.00 1.0000
H26 0.18320(0) -0.63030(0) -0.39230(0) 0.0800(0) iso calc C26 1.00 1.0000
H27 0.07030(0) -0.43960(0) -0.42790(0) 0.0800(0) iso calc C27 1.00 1.0000

loop_
_atom_type_symbol
_atom_type_description
_atom_type_scat_dispersion_real
_atom_type_scat_dispersion_imag
_atom_type_scat_source
Mn Mn -0.5299 2.8052 'International Tables Vol C Tables 4.2.6.8 and 6.1.1.4'
Cl Cl 0.3639 0.7018 'International Tables Vol C Tables 4.2.6.8 and 6.1.1.4'
N N 0.0311 0.0180 'International Tables Vol C Tables 4.2.6.8 and 6.1.1.4'
C C 0.0181 0.0091 'International Tables Vol C Tables 4.2.6.8 and 6.1.1.4'
H H 0.0000 0.0000 'International Tables Vol C Tables 4.2.6.8 and 6.1.1.4'

loop_
_geom_angle_atom_site_label_1
_geom_angle_atom_site_label_2
_geom_angle_atom_site_label_3
_geom_angle
_geom_angle_publ_flag
N3 MN1 N4 93.1(2) yes
N2 MN1 N4 154.1(2) yes
N2 MN1 N3 82.1(2) yes
N1 MN1 N4 82.6(2) yes
N1 MN1 N3 155.8(2) yes
N1 MN1 N2 91.5(2) yes
CL1 MN1 N4 101.7(2) yes
CL1 MN1 N3 101.4(2) yes
CL1 MN1 N2 104.2(2) yes
CL1 MN1 N1 102.8(2) yes
MN1 N1 C22 107.0(4) yes
MN1 N1 C2 126.9(4) yes
C2 N1 C22 125.1(5) yes
MN1 N2 C6 106.5(4) yes
MN1 N2 C4 126.4(4) yes
C4 N2 C6 126.7(5) yes
MN1 N3 C13 125.9(4) yes
MN1 N3 C11 107.6(5) yes
C11 N3 C13 126.2(6) yes
MN1 N4 C17 107.6(4) yes
MN1 N4 C15 125.4(4) yes
C15 N4 C17 126.6(5) yes
C23 N5 C27 115(1) yes
N1 C2 C1 122.6(6) yes
C1 C2 C3 116.9(6) yes
N1 C2 C3 120.4(6) yes
C2 C3 C4 130.4(6) yes
N2 C4 C3 121.1(6) yes
C3 C4 C5 117.9(6) yes
N2 C4 C5 120.8(6) yes
N2 C6 C11 114.6(5) yes
N2 C6 C7 125.0(6) yes
C7 C6 C11 120.1(6) yes
C6 C7 C8 119.7(7) yes
C7 C8 C9 121.0(7) yes
C8 C9 C10 119.4(7) yes
C9 C10 C11 120.8(7) yes
C6 C11 C10 119.0(6) yes
N3 C11 C10 127.4(6) yes
N3 C11 C6 113.2(5) yes
N3 C13 C12 121.1(6) yes
C12 C13 C14 117.7(7) yes
N3 C13 C14 121.2(6) yes
C13 C14 C15 130.1(7) yes
N4 C15 C14 122.3(6) yes
C14 C15 C16 117.1(7) yes
N4 C15 C16 120.5(7) yes
N4 C17 C22 114.9(5) yes
N4 C17 C18 127.3(6) yes
C18 C17 C22 117.2(6) yes
C17 C18 C19 121.3(6) yes
C18 C19 C20 119.9(7) yes
C19 C20 C21 121.6(9) yes
C20 C21 C22 119.2(7) yes
C17 C22 C21 120.8(6) yes
N1 C22 C21 125.5(6) yes
N1 C22 C17 113.6(6) yes
N5 C23 C24 121(1) yes
C23 C24 C25 121(1) yes
C24 C25 C26 119(1) yes
C25 C26 C27 118(2) yes
N5 C27 C26 126(1) yes
C28 C29 C30 121(1) yes

loop_
_geom_bond_atom_site_label_1
_geom_bond_atom_site_label_2
_geom_bond_distance
_geom_bond_publ_flag
MN1 CL1 2.363(3) yes
MN1 N1 1.957(4) yes
MN1 N2 1.962(5) yes
MN1 N3 1.962(5) yes
MN1 N4 1.963(5) yes
N1 C2 1.335(7) yes
N1 C22 1.431(8) yes
N2 C4 1.339(6) yes
N2 C6 1.427(7) yes
N3 C11 1.425(8) yes
N3 C13 1.33(1) yes
N4 C15 1.34(1) yes
N4 C17 1.410(8) yes
N5 C23 1.35(1) yes
N5 C27 1.32(2) yes
C1 C2 1.494(8) yes
C2 C3 1.394(9) yes
C3 C4 1.387(8) yes
C4 C5 1.503(9) yes
C6 C7 1.39(1) yes
C6 C11 1.421(9) yes
C7 C8 1.384(9) yes
C8 C9 1.39(1) yes
C9 C10 1.40(1) yes
C10 C11 1.376(7) yes
C12 C13 1.51(0) yes
C13 C14 1.417(9) yes
C14 C15 1.377(9) yes
C15 C16 1.52(1) yes
C17 C18 1.414(8) yes
C17 C22 1.418(9) yes
C18 C19 1.37(1) yes
C19 C20 1.37(1) yes
C20 C21 1.38(1) yes
C21 C22 1.38(1) yes
C23 C24 1.37(1) yes
C24 C25 1.33(2) yes
C25 C26 1.34(2) yes
C26 C27 1.32(1) yes
C28 C29 1.31(2) yes
C29 C30 1.36(3) yes
